data_8104928
loop_
_publ_author_name
'Elmakki, Mohammed A.'
'Alexander, Orbett T.'
'Venter, Johan A.'
'Roodt, Andreas'

_publ_section_title
;
 Crystal structure of carbonyl(2-oxopyridin-1(2H)-olato-k2
 O,O&#x2032;)(triphenylarsine-\kAs)rhodium(I), C24H19AsNO3Rh
;
_journal_issue 1
_journal_name_full 'Zeitschrift f\"ur Kristallographie - New Crystal Structures'
_journal_page_first 223
_journal_page_last 225
_journal_paper_doi 10.1515/ncrs-2020-0490
_journal_volume 236
_journal_year 2021
_chemical_formula_moiety 'C24 H19 As N O3 Rh'
_chemical_formula_sum 'C24 H19 As N O3 Rh'
_chemical_formula_weight 547.23
_space_group_crystal_system triclinic
_space_group_IT_number 2
_space_group_name_Hall '-P 1'
_space_group_name_H-M_alt 'P -1'
_atom_sites_solution_hydrogens geom
_cell_angle_alpha 92.303(2)
_cell_angle_beta 106.281(2)
_cell_angle_gamma 99.137(2)
_cell_formula_units_Z 2
_cell_length_a 9.1358(5)
_cell_length_b 9.6478(6)
_cell_length_c 12.4509(7)
_cell_measurement_reflns_used 7261
_cell_measurement_temperature 100.0
_cell_measurement_theta_max 28.28
_cell_measurement_theta_min 3.42
_cell_volume 1035.89(10)
_computing_cell_refinement 'SAINT V8.38A (Bruker, 2018)'
_computing_data_collection 'Bruker APEX2'
_computing_data_reduction 'SAINT V8.38A (Bruker, 2018)'
_computing_molecular_graphics 'Olex2 1.3 (Dolomanov et al., 2009)'
_computing_publication_material 'Olex2 1.3 (Dolomanov et al., 2009)'
_computing_structure_refinement 'SHELXL 2017/1 (Sheldrick, 2015)'
_computing_structure_solution 'SHELXT 2014/5 (Sheldrick, 2014)'
_diffrn_ambient_temperature 100.0
_diffrn_measured_fraction_theta_full 0.986
_diffrn_measured_fraction_theta_max 0.982
_diffrn_measurement_device_type 'Bruker APEX-II CCD'
_diffrn_measurement_method '\f and \w scans'
_diffrn_radiation_type MoK\a
_diffrn_radiation_wavelength 0.71073
_diffrn_reflns_av_R_equivalents 0.0521
_diffrn_reflns_av_unetI/netI 0.0633
_diffrn_reflns_Laue_measured_fraction_full 0.986
_diffrn_reflns_Laue_measured_fraction_max 0.982
_diffrn_reflns_limit_h_max 10
_diffrn_reflns_limit_h_min -12
_diffrn_reflns_limit_k_max 12
_diffrn_reflns_limit_k_min -12
_diffrn_reflns_limit_l_max 16
_diffrn_reflns_limit_l_min -15
_diffrn_reflns_number 13050
_diffrn_reflns_point_group_measured_fraction_full 0.986
_diffrn_reflns_point_group_measured_fraction_max 0.982
_diffrn_reflns_theta_full 25.242
_diffrn_reflns_theta_max 28.277
_diffrn_reflns_theta_min 1.711
_diffrn_source_current 1.4
_diffrn_source_power 0.07
_diffrn_source_voltage 50.0
_diffrn_standards_number 0
_exptl_absorpt_coefficient_mu 2.436
_exptl_absorpt_correction_T_max 0.7457
_exptl_absorpt_correction_T_min 0.5909
_exptl_absorpt_correction_type multi-scan
_exptl_absorpt_process_details
;
SADABS-2016/2 (Bruker,2016/2) was used for absorption correction.
wR2(int) was 0.0950 before and 0.0646 after correction.
The Ratio of minimum to maximum transmission is 0.7924.
The \l/2 correction factor is Not present.
;
_exptl_crystal_colour yellow
_exptl_crystal_colour_primary yellow
_exptl_crystal_density_diffrn 1.754
_exptl_crystal_description Cuboid
_exptl_crystal_F_000 544
_exptl_crystal_size_max 0.253
_exptl_crystal_size_mid 0.18
_exptl_crystal_size_min 0.046
_refine_diff_density_max 0.796
_refine_diff_density_min -1.088
_refine_diff_density_rms 0.122
_refine_ls_extinction_coef .
_refine_ls_extinction_method none
_refine_ls_goodness_of_fit_ref 1.040
_refine_ls_hydrogen_treatment constr
_refine_ls_matrix_type full
_refine_ls_number_parameters 271
_refine_ls_number_reflns 5046
_refine_ls_number_restraints 0
_refine_ls_restrained_S_all 1.040
_refine_ls_R_factor_all 0.0438
_refine_ls_R_factor_gt 0.0336
_refine_ls_shift/su_max 0.001
_refine_ls_shift/su_mean 0.000
_refine_ls_structure_factor_coef Fsqd
_refine_ls_weighting_details 'w=1/[\s^2^(Fo^2^)+(0.0093P)^2^+1.8473P] where P=(Fo^2^+2Fc^2^)/3'
_refine_ls_weighting_scheme calc
_refine_ls_wR_factor_gt 0.0819
_refine_ls_wR_factor_ref 0.0900
_reflns_Friedel_coverage 0.000
_reflns_Friedel_fraction_full .
_reflns_Friedel_fraction_max .
_reflns_number_gt 4283
_reflns_number_total 5046
_reflns_threshold_expression 'I > 2\s(I)'
_cod_data_source_file suppl_j_ncrs-2020-0490_suppl.cif
_cod_data_source_block v1_20oma2_0m
_cod_database_code 8104928
_shelx_space_group_comment
;
The symmetry employed for this shelxl refinement is uniquely defined
by the following loop, which should always be used as a source of
symmetry information in preference to the above space-group names.
They are only intended as comments.
;
_shelx_estimated_absorpt_t_max 0.896
_shelx_estimated_absorpt_t_min 0.578

loop_
_space_group_symop_operation_xyz
'x, y, z'
'-x, -y, -z'

loop_
_atom_site_label
_atom_site_type_symbol
_atom_site_fract_x
_atom_site_fract_y
_atom_site_fract_z
_atom_site_U_iso_or_equiv
_atom_site_adp_type
_atom_site_occupancy
_atom_site_site_symmetry_order
_atom_site_calc_flag
_atom_site_refinement_flags_posn
_atom_site_refinement_flags_adp
_atom_site_refinement_flags_occupancy
_atom_site_disorder_assembly
_atom_site_disorder_group
As1 As 0.34390(3) 0.29682(3) 0.68910(2) 0.01458(9) Uani 1 1 d . . . . .
C1 C -0.0073(3) 0.2082(3) 0.9250(2) 0.0159(6) Uani 1 1 d . . . . .
C2 C -0.0990(4) 0.1868(4) 0.9968(3) 0.0216(7) Uani 1 1 d . . . . .
H2 H -0.096246 0.106811 1.038937 0.026 Uiso 1 1 calc R U . . .
C3 C -0.1927(4) 0.2794(4) 1.0074(3) 0.0228(7) Uani 1 1 d . . . . .
H3 H -0.254851 0.264685 1.057015 0.027 Uiso 1 1 calc R U . . .
C4 C -0.1972(4) 0.3968(4) 0.9444(3) 0.0215(6) Uani 1 1 d . . . . .
H4 H -0.264618 0.460778 0.949425 0.026 Uiso 1 1 calc R U . . .
C5 C -0.1043(4) 0.4182(3) 0.8763(3) 0.0197(6) Uani 1 1 d . . . . .
H5 H -0.106210 0.497969 0.833899 0.024 Uiso 1 1 calc R U . . .
C6 C 0.3112(4) 0.0396(4) 0.8152(3) 0.0245(7) Uani 1 1 d . . . . .
C7 C 0.4641(3) 0.4813(3) 0.7527(2) 0.0158(6) Uani 1 1 d . . . . .
C8 C 0.5769(4) 0.5467(3) 0.7066(3) 0.0195(6) Uani 1 1 d . . . . .
H8 H 0.591718 0.503615 0.641396 0.023 Uiso 1 1 calc R U . . .
C9 C 0.6679(4) 0.6757(4) 0.7567(3) 0.0221(7) Uani 1 1 d . . . . .
H9 H 0.743827 0.721223 0.724948 0.027 Uiso 1 1 calc R U . . .
C10 C 0.6476(4) 0.7374(3) 0.8527(3) 0.0225(7) Uani 1 1 d . . . . .
H10 H 0.710298 0.824772 0.887129 0.027 Uiso 1 1 calc R U . . .
C11 C 0.5357(4) 0.6713(4) 0.8985(3) 0.0234(7) Uani 1 1 d . . . . .
H11 H 0.522575 0.713399 0.964706 0.028 Uiso 1 1 calc R U . . .
C12 C 0.4426(4) 0.5441(3) 0.8482(3) 0.0187(6) Uani 1 1 d . . . . .
H12 H 0.364669 0.500332 0.878926 0.022 Uiso 1 1 calc R U . . .
C13 C 0.4939(3) 0.2123(3) 0.6375(3) 0.0168(6) Uani 1 1 d . . . . .
C14 C 0.6020(4) 0.1499(3) 0.7128(3) 0.0224(7) Uani 1 1 d . . . . .
H14 H 0.598476 0.144413 0.788066 0.027 Uiso 1 1 calc R U . . .
C15 C 0.7154(4) 0.0955(4) 0.6785(3) 0.0287(8) Uani 1 1 d . . . . .
H15 H 0.788727 0.052146 0.729902 0.034 Uiso 1 1 calc R U . . .
C16 C 0.7208(4) 0.1049(4) 0.5689(3) 0.0311(8) Uani 1 1 d . . . . .
H16 H 0.799203 0.069223 0.545710 0.037 Uiso 1 1 calc R U . . .
C17 C 0.6133(4) 0.1656(4) 0.4931(3) 0.0274(8) Uani 1 1 d . . . . .
H17 H 0.617064 0.170712 0.417814 0.033 Uiso 1 1 calc R U . . .
C18 C 0.4992(4) 0.2195(3) 0.5275(3) 0.0201(6) Uani 1 1 d . . . . .
H18 H 0.424950 0.261156 0.475562 0.024 Uiso 1 1 calc R U . . .
C19 C 0.2027(3) 0.3333(3) 0.5494(2) 0.0161(6) Uani 1 1 d . . . . .
C20 C 0.0878(4) 0.2215(4) 0.4912(3) 0.0223(7) Uani 1 1 d . . . . .
H20 H 0.081445 0.132005 0.520383 0.027 Uiso 1 1 calc R U . . .
C21 C -0.0172(4) 0.2407(4) 0.3907(3) 0.0269(7) Uani 1 1 d . . . . .
H21 H -0.094072 0.163763 0.350405 0.032 Uiso 1 1 calc R U . . .
C22 C -0.0102(4) 0.3715(4) 0.3490(3) 0.0242(7) Uani 1 1 d . . . . .
H22 H -0.083031 0.384688 0.280597 0.029 Uiso 1 1 calc R U . . .
C23 C 0.1031(4) 0.4835(4) 0.4071(3) 0.0218(6) Uani 1 1 d . . . . .
H23 H 0.107648 0.573354 0.378367 0.026 Uiso 1 1 calc R U . . .
C24 C 0.2102(4) 0.4645(3) 0.5073(3) 0.0187(6) Uani 1 1 d . . . . .
H24 H 0.288163 0.541137 0.546844 0.022 Uiso 1 1 calc R U . . .
N1 N -0.0074(3) 0.3254(3) 0.8681(2) 0.0211(6) Uani 1 1 d . . . . .
O1 O 0.0812(3) 0.1168(2) 0.91090(19) 0.0209(5) Uani 1 1 d . . . . .
O2 O 0.0869(3) 0.3463(2) 0.80385(18) 0.0194(5) Uani 1 1 d . . . . .
O3 O 0.3684(4) -0.0581(3) 0.8221(3) 0.0394(7) Uani 1 1 d . . . . .
Rh1 Rh 0.21129(3) 0.18715(2) 0.80716(2) 0.01565(8) Uani 1 1 d . . . . .

loop_
_atom_site_aniso_label
_atom_site_aniso_U_11
_atom_site_aniso_U_22
_atom_site_aniso_U_33
_atom_site_aniso_U_23
_atom_site_aniso_U_13
_atom_site_aniso_U_12
Rh1 0.01519(13) 0.01709(13) 0.01629(12) 0.00383(9) 0.00649(9) 0.00356(9)
As1 0.01396(16) 0.01625(16) 0.01452(15) 0.00173(11) 0.00571(11) 0.00265(11)
O2 0.0181(11) 0.0231(11) 0.0215(11) 0.0094(9) 0.0108(9) 0.0062(9)
O1 0.0186(11) 0.0263(12) 0.0223(11) 0.0060(9) 0.0103(9) 0.0078(9)
C1 0.0137(14) 0.0188(14) 0.0161(13) 0.0050(11) 0.0059(11) 0.0012(11)
N1 0.0189(13) 0.0213(14) 0.0239(14) 0.0026(11) 0.0071(11) 0.0045(11)
O3 0.0415(17) 0.0263(14) 0.0611(19) 0.0154(13) 0.0235(14) 0.0187(12)
C13 0.0143(14) 0.0157(14) 0.0213(14) -0.0005(11) 0.0074(11) 0.0015(11)
C19 0.0134(14) 0.0203(14) 0.0162(13) 0.0013(11) 0.0067(11) 0.0035(11)
C18 0.0213(16) 0.0172(14) 0.0228(15) 0.0001(12) 0.0093(12) 0.0018(12)
C2 0.0201(16) 0.0248(16) 0.0220(15) 0.0096(13) 0.0090(12) 0.0037(12)
C20 0.0204(16) 0.0249(16) 0.0215(15) 0.0032(13) 0.0073(12) 0.0019(13)
C3 0.0191(16) 0.0305(18) 0.0211(15) 0.0041(13) 0.0091(12) 0.0048(13)
C6 0.0234(17) 0.0267(17) 0.0255(16) 0.0064(13) 0.0114(13) 0.0023(14)
C17 0.0293(18) 0.0202(16) 0.0369(19) -0.0037(14) 0.0211(15) -0.0024(13)
C5 0.0184(15) 0.0191(15) 0.0212(15) 0.0023(12) 0.0043(12) 0.0040(12)
C7 0.0143(14) 0.0175(14) 0.0163(13) 0.0016(11) 0.0038(11) 0.0059(11)
C12 0.0154(14) 0.0243(16) 0.0171(14) 0.0025(12) 0.0054(11) 0.0045(12)
C8 0.0192(15) 0.0234(16) 0.0158(14) 0.0005(12) 0.0062(11) 0.0015(12)
C14 0.0165(15) 0.0231(16) 0.0250(16) -0.0036(13) 0.0036(12) 0.0021(12)
C11 0.0249(17) 0.0254(17) 0.0204(15) -0.0026(13) 0.0072(13) 0.0061(13)
C4 0.0181(15) 0.0256(16) 0.0211(15) 0.0016(12) 0.0041(12) 0.0077(12)
C24 0.0150(14) 0.0247(16) 0.0171(14) 0.0021(12) 0.0062(11) 0.0027(12)
C9 0.0199(16) 0.0219(16) 0.0245(16) 0.0060(13) 0.0063(12) 0.0027(12)
C23 0.0215(16) 0.0282(17) 0.0201(15) 0.0062(13) 0.0099(12) 0.0095(13)
C21 0.0186(16) 0.0338(19) 0.0237(16) -0.0007(14) 0.0025(13) -0.0009(14)
C10 0.0212(16) 0.0195(15) 0.0249(16) 0.0004(12) 0.0028(13) 0.0053(12)
C16 0.0221(17) 0.0242(17) 0.049(2) -0.0070(16) 0.0191(16) -0.0029(14)
C22 0.0196(16) 0.0382(19) 0.0167(14) 0.0047(13) 0.0057(12) 0.0091(14)
C15 0.0167(16) 0.0250(17) 0.041(2) -0.0055(15) 0.0039(14) 0.0036(13)

loop_
_atom_type_symbol
_atom_type_description
_atom_type_scat_dispersion_real
_atom_type_scat_dispersion_imag
_atom_type_scat_source
C C 0.0033 0.0016 'International Tables Vol C Tables 4.2.6.8 and 6.1.1.4'
H H 0.0000 0.0000 'International Tables Vol C Tables 4.2.6.8 and 6.1.1.4'
As As 0.0499 2.0058 'International Tables Vol C Tables 4.2.6.8 and 6.1.1.4'
N N 0.0061 0.0033 'International Tables Vol C Tables 4.2.6.8 and 6.1.1.4'
O O 0.0106 0.0060 'International Tables Vol C Tables 4.2.6.8 and 6.1.1.4'
Rh Rh -1.1178 0.9187 'International Tables Vol C Tables 4.2.6.8 and 6.1.1.4'

loop_
_geom_angle_atom_site_label_1
_geom_angle_atom_site_label_2
_geom_angle_atom_site_label_3
_geom_angle
_geom_angle_site_symmetry_1
_geom_angle_site_symmetry_3
O2 Rh1 As1 91.89(6) . .
O2 Rh1 O1 79.87(9) . .
O1 Rh1 As1 171.72(7) . .
C6 Rh1 As1 92.37(11) . .
C6 Rh1 O2 175.68(12) . .
C6 Rh1 O1 95.88(12) . .
C13 As1 Rh1 122.41(9) . .
C13 As1 C7 101.24(12) . .
C19 As1 Rh1 111.64(9) . .
C19 As1 C13 102.20(13) . .
C19 As1 C7 104.31(13) . .
C7 As1 Rh1 113.02(9) . .
N1 O2 Rh1 111.69(18) . .
C1 O1 Rh1 111.06(19) . .
O1 C1 N1 119.1(3) . .
O1 C1 C2 121.4(3) . .
N1 C1 C2 119.5(3) . .
O2 N1 C1 118.2(3) . .
O2 N1 C5 121.4(3) . .
C1 N1 C5 120.4(3) . .
C18 C13 As1 120.6(2) . .
C18 C13 C14 119.6(3) . .
C14 C13 As1 119.7(2) . .
C20 C19 As1 117.2(2) . .
C24 C19 As1 123.0(2) . .
C24 C19 C20 119.8(3) . .
C13 C18 H18 119.9 . .
C13 C18 C17 120.2(3) . .
C17 C18 H18 119.9 . .
C1 C2 H2 119.8 . .
C3 C2 C1 120.5(3) . .
C3 C2 H2 119.8 . .
C19 C20 H20 119.9 . .
C21 C20 C19 120.1(3) . .
C21 C20 H20 119.9 . .
C2 C3 H3 120.2 . .
C2 C3 C4 119.6(3) . .
C4 C3 H3 120.2 . .
O3 C6 Rh1 176.4(3) . .
C18 C17 H17 120.2 . .
C16 C17 C18 119.6(3) . .
C16 C17 H17 120.2 . .
N1 C5 H5 119.7 . .
C4 C5 N1 120.6(3) . .
C4 C5 H5 119.7 . .
C12 C7 As1 119.5(2) . .
C12 C7 C8 120.2(3) . .
C8 C7 As1 120.3(2) . .
C7 C12 H12 120.2 . .
C11 C12 C7 119.7(3) . .
C11 C12 H12 120.2 . .
C7 C8 H8 120.2 . .
C7 C8 C9 119.7(3) . .
C9 C8 H8 120.2 . .
C13 C14 H14 119.8 . .
C13 C14 C15 120.3(3) . .
C15 C14 H14 119.8 . .
C12 C11 H11 119.8 . .
C10 C11 C12 120.5(3) . .
C10 C11 H11 119.8 . .
C3 C4 H4 120.3 . .
C5 C4 C3 119.3(3) . .
C5 C4 H4 120.3 . .
C19 C24 H24 120.1 . .
C19 C24 C23 119.8(3) . .
C23 C24 H24 120.1 . .
C8 C9 H9 119.9 . .
C10 C9 C8 120.1(3) . .
C10 C9 H9 119.9 . .
C24 C23 H23 119.9 . .
C22 C23 C24 120.1(3) . .
C22 C23 H23 119.9 . .
C20 C21 H21 119.9 . .
C22 C21 C20 120.1(3) . .
C22 C21 H21 119.9 . .
C11 C10 H10 120.1 . .
C9 C10 C11 119.9(3) . .
C9 C10 H10 120.1 . .
C17 C16 H16 119.6 . .
C17 C16 C15 120.7(3) . .
C15 C16 H16 119.6 . .
C23 C22 H22 120.0 . .
C21 C22 C23 120.0(3) . .
C21 C22 H22 120.0 . .
C14 C15 H15 120.2 . .
C16 C15 C14 119.5(4) . .
C16 C15 H15 120.2 . .

loop_
_geom_bond_atom_site_label_1
_geom_bond_atom_site_label_2
_geom_bond_distance
_geom_bond_site_symmetry_2
Rh1 As1 2.3376(4) .
Rh1 O2 2.045(2) .
Rh1 O1 2.053(2) .
Rh1 C6 1.801(4) .
As1 C13 1.940(3) .
As1 C19 1.936(3) .
As1 C7 1.944(3) .
O2 N1 1.329(3) .
O1 C1 1.325(4) .
C1 N1 1.358(4) .
C1 C2 1.387(4) .
N1 C5 1.375(4) .
O3 C6 1.143(5) .
C13 C18 1.388(4) .
C13 C14 1.390(5) .
C19 C20 1.393(4) .
C19 C24 1.389(5) .
C18 H18 0.9500 .
C18 C17 1.394(5) .
C2 H2 0.9500 .
C2 C3 1.358(5) .
C20 H20 0.9500 .
C20 C21 1.386(5) .
C3 H3 0.9500 .
C3 C4 1.403(5) .
C17 H17 0.9500 .
C17 C16 1.381(6) .
C5 H5 0.9500 .
C5 C4 1.359(5) .
C7 C12 1.389(4) .
C7 C8 1.394(4) .
C12 H12 0.9500 .
C12 C11 1.389(4) .
C8 H8 0.9500 .
C8 C9 1.395(4) .
C14 H14 0.9500 .
C14 C15 1.391(5) .
C11 H11 0.9500 .
C11 C10 1.388(5) .
C4 H4 0.9500 .
C24 H24 0.9500 .
C24 C23 1.393(4) .
C9 H9 0.9500 .
C9 C10 1.385(5) .
C23 H23 0.9500 .
C23 C22 1.387(5) .
C21 H21 0.9500 .
C21 C22 1.383(5) .
C10 H10 0.9500 .
C16 H16 0.9500 .
C16 C15 1.385(6) .
C22 H22 0.9500 .
C15 H15 0.9500 .

loop_
_geom_torsion_atom_site_label_1
_geom_torsion_atom_site_label_2
_geom_torsion_atom_site_label_3
_geom_torsion_atom_site_label_4
_geom_torsion
_geom_torsion_site_symmetry_1
_geom_torsion_site_symmetry_2
_geom_torsion_site_symmetry_3
_geom_torsion_site_symmetry_4
Rh1 O2 N1 C1 0.6(3) . . . .
Rh1 O2 N1 C5 -178.6(2) . . . .
Rh1 O1 C1 N1 3.4(3) . . . .
Rh1 O1 C1 C2 -176.4(2) . . . .
As1 C13 C18 C17 176.2(2) . . . .
As1 C13 C14 C15 -176.6(2) . . . .
As1 C19 C20 C21 179.9(3) . . . .
As1 C19 C24 C23 -179.0(2) . . . .
As1 C7 C12 C11 175.6(3) . . . .
As1 C7 C8 C9 -176.6(3) . . . .
O2 N1 C5 C4 -178.4(3) . . . .
O1 C1 N1 O2 -2.8(4) . . . .
O1 C1 N1 C5 176.5(3) . . . .
O1 C1 C2 C3 -177.9(3) . . . .
C1 N1 C5 C4 2.3(5) . . . .
C1 C2 C3 C4 0.4(5) . . . .
N1 C1 C2 C3 2.4(5) . . . .
N1 C5 C4 C3 0.5(5) . . . .
C13 C18 C17 C16 0.1(5) . . . .
C13 C14 C15 C16 0.5(5) . . . .
C19 C20 C21 C22 -1.3(5) . . . .
C19 C24 C23 C22 -0.4(5) . . . .
C18 C13 C14 C15 0.3(5) . . . .
C18 C17 C16 C15 0.7(5) . . . .
C2 C1 N1 O2 177.0(3) . . . .
C2 C1 N1 C5 -3.8(4) . . . .
C2 C3 C4 C5 -1.9(5) . . . .
C20 C19 C24 C23 -0.2(5) . . . .
C20 C21 C22 C23 0.7(5) . . . .
C17 C16 C15 C14 -1.1(5) . . . .
C7 C12 C11 C10 1.3(5) . . . .
C7 C8 C9 C10 0.9(5) . . . .
C12 C7 C8 C9 -0.1(5) . . . .
C12 C11 C10 C9 -0.6(5) . . . .
C8 C7 C12 C11 -1.0(5) . . . .
C8 C9 C10 C11 -0.6(5) . . . .
C14 C13 C18 C17 -0.6(4) . . . .
C24 C19 C20 C21 1.0(5) . . . .
C24 C23 C22 C21 0.1(5) . . . .
